data_1547196
loop_
_publ_author_name
'Smith, Brandon R.'
'Njardarson, Jon T.'

_publ_section_title
;
 Double-Diels-Alder Approach to Maoecrystal V. Unexpected C-C Bond-Forming
 Fragmentations of the [2.2.2]-Bicyclic Core.
;
_journal_issue 19
_journal_name_full 'Organic letters'
_journal_page_first 5316
_journal_page_last 5319
_journal_paper_doi 10.1021/acs.orglett.7b02606
_journal_volume 19
_journal_year 2017
_chemical_formula_moiety 'C20 H22 O5'
_chemical_formula_sum 'C20 H22 O5'
_chemical_formula_weight 342.37
_space_group_crystal_system monoclinic
_space_group_IT_number 14
_space_group_name_Hall '-P 2yn'
_space_group_name_H-M_alt 'P 1 21/n 1'
_symmetry_space_group_name_Hall '-P 2yn'
_symmetry_space_group_name_H-M 'P 1 21/n 1'
_atom_sites_solution_hydrogens geom
_atom_sites_solution_primary dual
_audit_creation_date 2017-05-24
_audit_creation_method
;
Olex2 1.2
(compiled 2015.09.30 svn.r3233 for OlexSys, GUI svn.r5103)
;
_cell_angle_alpha 90
_cell_angle_beta 117.4890(10)
_cell_angle_gamma 90
_cell_formula_units_Z 4
_cell_length_a 12.3331(6)
_cell_length_b 12.5411(5)
_cell_length_c 12.5060(6)
_cell_measurement_reflns_used 9170
_cell_measurement_temperature 100
_cell_measurement_theta_max 25.267
_cell_measurement_theta_min 2.451
_cell_volume 1715.93(14)
_computing_cell_refinement 'SAINT v8.34A (Bruker, 2013)'
_computing_data_reduction 'SAINT v8.34A (Bruker, 2013)'
_computing_molecular_graphics 'Olex2 (Dolomanov et al., 2009)'
_computing_publication_material 'Olex2 (Dolomanov et al., 2009)'
_computing_structure_refinement 'ShelXL (Sheldrick, 2015)'
_computing_structure_solution 'ShelXT (Sheldrick, 2015)'
_diffrn_ambient_temperature 100
_diffrn_detector 'CCD area detector'
_diffrn_detector_area_resol_mean 7.9
_diffrn_detector_type 'Bruker SMART CCD 1K area detector'
_diffrn_measured_fraction_theta_full 1.000
_diffrn_measured_fraction_theta_max 0.996
_diffrn_measurement_device 'three-circle diffractometer'
_diffrn_measurement_device_type 'Bruker APEX-II CCD'
_diffrn_measurement_method '\w scans'
_diffrn_radiation_monochromator graphite
_diffrn_radiation_probe x-ray
_diffrn_radiation_type MoK\a
_diffrn_radiation_wavelength 0.71073
_diffrn_reflns_av_R_equivalents 0.0363
_diffrn_reflns_av_unetI/netI 0.0207
_diffrn_reflns_Laue_measured_fraction_full 1.000
_diffrn_reflns_Laue_measured_fraction_max 0.996
_diffrn_reflns_limit_h_max 15
_diffrn_reflns_limit_h_min -15
_diffrn_reflns_limit_k_max 15
_diffrn_reflns_limit_k_min -15
_diffrn_reflns_limit_l_max 15
_diffrn_reflns_limit_l_min -15
_diffrn_reflns_number 35389
_diffrn_reflns_point_group_measured_fraction_full 1.000
_diffrn_reflns_point_group_measured_fraction_max 0.996
_diffrn_reflns_theta_full 25.242
_diffrn_reflns_theta_max 25.765
_diffrn_reflns_theta_min 1.918
_diffrn_source 'sealed X-ray tube'
_diffrn_source_target Mo
_diffrn_standards_number 0
_exptl_absorpt_coefficient_mu 0.095
_exptl_absorpt_correction_T_max 0.7453
_exptl_absorpt_correction_T_min 0.7084
_exptl_absorpt_correction_type multi-scan
_exptl_absorpt_process_details
;
SADABS-2014/5 (Bruker,2014/5) was used for absorption correction.
wR2(int) was 0.0528 before and 0.0470 after correction.
The Ratio of minimum to maximum transmission is 0.9505.
The \l/2 correction factor is 0.00150.
;
_exptl_crystal_colour 'clear colourless'
_exptl_crystal_colour_lustre clear
_exptl_crystal_colour_primary colourless
_exptl_crystal_density_diffrn 1.325
_exptl_crystal_description plate
_exptl_crystal_F_000 728
_exptl_crystal_size_max 0.26
_exptl_crystal_size_mid 0.25
_exptl_crystal_size_min 0.05
_refine_diff_density_max 0.621
_refine_diff_density_min -0.638
_refine_diff_density_rms 0.065
_refine_ls_extinction_method none
_refine_ls_goodness_of_fit_ref 1.049
_refine_ls_hydrogen_treatment constr
_refine_ls_matrix_type full
_refine_ls_number_parameters 230
_refine_ls_number_reflns 3270
_refine_ls_number_restraints 1
_refine_ls_restrained_S_all 1.049
_refine_ls_R_factor_all 0.0718
_refine_ls_R_factor_gt 0.0558
_refine_ls_shift/su_max 0.000
_refine_ls_shift/su_mean 0.000
_refine_ls_structure_factor_coef Fsqd
_refine_ls_weighting_details 'w=1/[\s^2^(Fo^2^)+(0.1090P)^2^+1.0496P] where P=(Fo^2^+2Fc^2^)/3'
_refine_ls_weighting_scheme calc
_refine_ls_wR_factor_gt 0.1633
_refine_ls_wR_factor_ref 0.1796
_reflns_Friedel_coverage 0.000
_reflns_number_gt 2520
_reflns_number_total 3270
_reflns_threshold_expression 'I > 2\s(I)'
_cod_data_source_file ol7b02606_si_003.cif
_cod_data_source_block mo_bs_iv_193_ii_0m
_cod_depositor_comments 'Adding full bibliography for 1547195--1547196.cif.'
_cod_database_code 1547196
_shelx_space_group_comment
;
The symmetry employed for this shelxl refinement is uniquely defined
by the following loop, which should always be used as a source of
symmetry information in preference to the above space-group names.
They are only intended as comments.
;
_olex2_refinement_description
;
1. Fixed Uiso
 At 1.2 times of:
  All C(H) groups, All C(H,H) groups
 At 1.5 times of:
  All C(H,H,H) groups
2. Rigid bond restraints
 C16, O5
 with sigma for 1-2 distances of 0.0001 and sigma for 1-3 distances of 0.0002
3.a Ternary CH refined with riding coordinates:
 C10(H10), C3(H3)
3.b Secondary CH2 refined with riding coordinates:
 C12(H12a,H12b), C11(H11a,H11b)
3.c Aromatic/amide H refined with riding coordinates:
 C5(H5), C8(H8), C4(H4), C16(H16)
3.d Idealised Me refined as rotating group:
 C19(H19a,H19b,H19c), C20(H20a,H20b,H20c), C17(H17a,H17b,H17c), C18(H18a,H18b,
 H18c)
;
_shelx_shelxl_version_number 2014/7
_olex2_submission_special_instructions 'No special instructions were received'

loop_
_space_group_symop_operation_xyz
'x, y, z'
'-x+1/2, y+1/2, -z+1/2'
'-x, -y, -z'
'x-1/2, -y-1/2, z-1/2'

loop_
_atom_site_label
_atom_site_type_symbol
_atom_site_fract_x
_atom_site_fract_y
_atom_site_fract_z
_atom_site_U_iso_or_equiv
_atom_site_adp_type
_atom_site_occupancy
_atom_site_site_symmetry_order
_atom_site_calc_flag
_atom_site_refinement_flags_posn
_atom_site_refinement_flags_adp
O2 O 0.99233(13) 0.49230(12) 0.34684(13) 0.0269(4) Uani 1 1 d . .
O3 O 0.85375(13) 0.36223(11) 0.25884(13) 0.0260(4) Uani 1 1 d . .
O4 O 0.54573(14) 0.34447(13) 0.13438(15) 0.0341(4) Uani 1 1 d . .
O1 O 1.01302(15) 0.41759(14) 0.13813(16) 0.0382(4) Uani 1 1 d . .
C7 C 0.74311(19) 0.54904(17) 0.29973(19) 0.0239(5) Uani 1 1 d . .
C6 C 0.77862(19) 0.53933(17) 0.19977(19) 0.0238(5) Uani 1 1 d . .
C9 C 0.61302(19) 0.42183(17) 0.1693(2) 0.0264(5) Uani 1 1 d . .
C5 C 0.80237(19) 0.63475(18) 0.13984(19) 0.0275(5) Uani 1 1 d . .
H5 H 0.8091 0.7056 0.1691 0.033 Uiso 1 1 calc R .
O5 O 0.4311(2) 0.6558(2) 0.5339(2) 0.0649(6) Uani 1 1 d . U
C8 C 0.6548(2) 0.47941(17) 0.2846(2) 0.0270(5) Uani 1 1 d . .
H8 H 0.6234 0.4686 0.3403 0.032 Uiso 1 1 calc R .
C13 C 0.7501(2) 0.63514(17) 0.48168(19) 0.0280(5) Uani 1 1 d . .
C1 C 0.89091(19) 0.46285(17) 0.23831(19) 0.0244(5) Uani 1 1 d . .
C10 C 0.6644(2) 0.48412(17) 0.09927(19) 0.0262(5) Uani 1 1 d . .
H10 H 0.6044 0.5426 0.0579 0.031 Uiso 1 1 calc R .
C14 C 0.7052(2) 0.64439(18) 0.5475(2) 0.0305(5) Uani 1 1 d . .
C2 C 0.9177(2) 0.45252(18) 0.1298(2) 0.0289(5) Uani 1 1 d . .
C12 C 0.8085(2) 0.62324(18) 0.40368(19) 0.0268(5) Uani 1 1 d . .
H12A H 0.8929 0.5968 0.4527 0.032 Uiso 1 1 calc R .
H12B H 0.8140 0.6943 0.3720 0.032 Uiso 1 1 calc R .
C11 C 0.6926(2) 0.43535(19) 0.0034(2) 0.0306(5) Uani 1 1 d . .
H11A H 0.6238 0.4476 -0.0779 0.037 Uiso 1 1 calc R .
H11B H 0.7058 0.3576 0.0162 0.037 Uiso 1 1 calc R .
C3 C 0.8115(2) 0.49101(19) 0.0150(2) 0.0320(5) Uani 1 1 d . .
H3 H 0.8245 0.4777 -0.0571 0.038 Uiso 1 1 calc R .
C19 C 0.9447(2) 0.27890(18) 0.2979(2) 0.0320(5) Uani 1 1 d . .
H19A H 0.9346 0.2364 0.2281 0.048 Uiso 1 1 calc GR .
H19B H 0.9347 0.2329 0.3560 0.048 Uiso 1 1 calc GR .
H19C H 1.0264 0.3108 0.3359 0.048 Uiso 1 1 calc GR .
C4 C 0.8128(2) 0.6093(2) 0.0422(2) 0.0324(5) Uani 1 1 d . .
H4 H 0.8208 0.6622 -0.0082 0.039 Uiso 1 1 calc R .
C20 C 1.0624(2) 0.58341(19) 0.3470(2) 0.0330(5) Uani 1 1 d . .
H20A H 1.0807 0.5788 0.2787 0.050 Uiso 1 1 calc GR .
H20B H 1.1389 0.5854 0.4224 0.050 Uiso 1 1 calc GR .
H20C H 1.0154 0.6484 0.3398 0.050 Uiso 1 1 calc GR .
C15 C 0.6517(2) 0.6568(2) 0.6305(2) 0.0366(6) Uani 1 1 d . .
C17 C 0.6495(3) 0.5500(2) 0.6897(2) 0.0457(7) Uani 1 1 d . .
H17A H 0.5983 0.4991 0.6273 0.069 Uiso 1 1 calc GR .
H17B H 0.6160 0.5609 0.7463 0.069 Uiso 1 1 calc GR .
H17C H 0.7329 0.5219 0.7331 0.069 Uiso 1 1 calc GR .
C16 C 0.5244(3) 0.6999(2) 0.5558(3) 0.0466(6) Uani 1 1 d . U
H16 H 0.5181 0.7693 0.5228 0.056 Uiso 1 1 calc R .
C18 C 0.7258(3) 0.7410(2) 0.7278(3) 0.0492(7) Uani 1 1 d . .
H18A H 0.8111 0.7178 0.7724 0.074 Uiso 1 1 calc GR .
H18B H 0.6908 0.7488 0.7836 0.074 Uiso 1 1 calc GR .
H18C H 0.7223 0.8096 0.6889 0.074 Uiso 1 1 calc GR .

loop_
_atom_site_aniso_label
_atom_site_aniso_U_11
_atom_site_aniso_U_22
_atom_site_aniso_U_33
_atom_site_aniso_U_23
_atom_site_aniso_U_13
_atom_site_aniso_U_12
O2 0.0234(8) 0.0255(8) 0.0273(8) 0.0006(6) 0.0077(7) -0.0016(6)
O3 0.0235(8) 0.0215(8) 0.0307(8) 0.0025(6) 0.0106(6) 0.0007(6)
O4 0.0293(8) 0.0302(9) 0.0397(9) -0.0008(7) 0.0134(7) -0.0050(7)
O1 0.0363(9) 0.0429(10) 0.0412(10) -0.0014(8) 0.0228(8) 0.0037(8)
C7 0.0245(10) 0.0235(11) 0.0228(11) 0.0041(8) 0.0102(9) 0.0043(8)
C6 0.0245(11) 0.0242(11) 0.0214(10) 0.0011(8) 0.0095(9) -0.0007(8)
C9 0.0203(10) 0.0249(11) 0.0296(12) 0.0026(9) 0.0079(9) 0.0022(9)
C5 0.0267(11) 0.0245(11) 0.0282(11) 0.0040(9) 0.0101(9) -0.0019(9)
O5 0.0546(11) 0.0655(15) 0.0734(15) 0.0087(12) 0.0285(12) -0.0004(10)
C8 0.0253(11) 0.0278(11) 0.0297(12) 0.0039(9) 0.0143(9) 0.0020(9)
C13 0.0284(11) 0.0273(11) 0.0247(11) 0.0013(9) 0.0092(9) 0.0020(9)
C1 0.0231(11) 0.0240(11) 0.0240(11) 0.0002(8) 0.0092(9) -0.0016(8)
C10 0.0245(11) 0.0259(11) 0.0240(11) 0.0008(9) 0.0077(9) -0.0001(9)
C14 0.0325(12) 0.0301(12) 0.0289(12) 0.0010(9) 0.0143(10) 0.0025(10)
C2 0.0308(12) 0.0280(12) 0.0309(12) -0.0025(9) 0.0168(10) -0.0034(9)
C12 0.0278(11) 0.0271(11) 0.0251(11) 0.0006(9) 0.0119(9) -0.0003(9)
C11 0.0336(12) 0.0341(12) 0.0212(11) -0.0005(9) 0.0101(9) -0.0006(10)
C3 0.0362(13) 0.0373(13) 0.0240(12) 0.0000(10) 0.0152(10) -0.0011(10)
C19 0.0276(12) 0.0237(11) 0.0385(13) 0.0013(10) 0.0099(10) 0.0029(9)
C4 0.0331(12) 0.0353(13) 0.0270(12) 0.0071(10) 0.0123(10) -0.0032(10)
C20 0.0262(11) 0.0274(12) 0.0422(13) -0.0016(10) 0.0129(10) -0.0048(9)
C15 0.0400(14) 0.0393(13) 0.0362(13) 0.0044(11) 0.0226(11) 0.0063(11)
C17 0.0498(16) 0.0543(17) 0.0394(15) 0.0173(13) 0.0260(13) 0.0160(13)
C16 0.0491(12) 0.0476(16) 0.0541(17) 0.0135(13) 0.0333(13) 0.0143(10)
C18 0.0631(18) 0.0520(17) 0.0398(15) -0.0026(13) 0.0299(14) 0.0079(14)

loop_
_atom_type_symbol
_atom_type_description
_atom_type_scat_dispersion_real
_atom_type_scat_dispersion_imag
_atom_type_scat_source
C C 0.0033 0.0016 'International Tables Vol C Tables 4.2.6.8 and 6.1.1.4'
H H 0.0000 0.0000 'International Tables Vol C Tables 4.2.6.8 and 6.1.1.4'
O O 0.0106 0.0060 'International Tables Vol C Tables 4.2.6.8 and 6.1.1.4'

loop_
_geom_angle_atom_site_label_1
_geom_angle_atom_site_label_2
_geom_angle_atom_site_label_3
_geom_angle
C1 O2 C20 118.57(17)
C1 O3 C19 116.33(16)
C8 C7 C6 111.03(19)
C8 C7 C12 127.2(2)
C12 C7 C6 121.61(18)
C7 C6 C5 122.97(19)
C7 C6 C1 110.37(17)
C7 C6 C10 101.84(17)
C5 C6 C1 106.94(17)
C5 C6 C10 105.24(17)
C10 C6 C1 108.60(17)
O4 C9 C8 127.7(2)
O4 C9 C10 126.9(2)
C8 C9 C10 105.21(18)
C6 C5 H5 123.5
C4 C5 C6 113.0(2)
C4 C5 H5 123.5
C7 C8 C9 110.5(2)
C7 C8 H8 124.7
C9 C8 H8 124.7
C14 C13 C12 178.5(2)
O2 C1 O3 106.22(16)
O2 C1 C6 113.73(17)
O2 C1 C2 114.50(17)
O3 C1 C6 106.82(16)
O3 C1 C2 107.78(17)
C2 C1 C6 107.38(17)
C6 C10 H10 105.7
C9 C10 C6 103.15(17)
C9 C10 H10 105.7
C9 C10 C11 123.87(19)
C11 C10 C6 111.43(18)
C11 C10 H10 105.7
C13 C14 C15 178.9(3)
O1 C2 C1 123.2(2)
O1 C2 C3 125.4(2)
C3 C2 C1 111.45(18)
C7 C12 H12A 108.7
C7 C12 H12B 108.7
C13 C12 C7 114.15(19)
C13 C12 H12A 108.7
C13 C12 H12B 108.7
H12A C12 H12B 107.6
C10 C11 H11A 110.3
C10 C11 H11B 110.3
C10 C11 C3 106.95(18)
H11A C11 H11B 108.6
C3 C11 H11A 110.3
C3 C11 H11B 110.3
C2 C3 C11 108.05(18)
C2 C3 H3 112.0
C2 C3 C4 100.63(18)
C11 C3 H3 112.0
C4 C3 C11 111.61(19)
C4 C3 H3 112.0
O3 C19 H19A 109.5
O3 C19 H19B 109.5
O3 C19 H19C 109.5
H19A C19 H19B 109.5
H19A C19 H19C 109.5
H19B C19 H19C 109.5
C5 C4 C3 116.4(2)
C5 C4 H4 121.8
C3 C4 H4 121.8
O2 C20 H20A 109.5
O2 C20 H20B 109.5
O2 C20 H20C 109.5
H20A C20 H20B 109.5
H20A C20 H20C 109.5
H20B C20 H20C 109.5
C14 C15 C17 111.1(2)
C14 C15 C16 106.1(2)
C14 C15 C18 109.4(2)
C17 C15 C18 110.5(2)
C16 C15 C17 111.5(2)
C16 C15 C18 108.1(2)
C15 C17 H17A 109.5
C15 C17 H17B 109.5
C15 C17 H17C 109.5
H17A C17 H17B 109.5
H17A C17 H17C 109.5
H17B C17 H17C 109.5
O5 C16 C15 126.5(3)
O5 C16 H16 116.8
C15 C16 H16 116.8
C15 C18 H18A 109.5
C15 C18 H18B 109.5
C15 C18 H18C 109.5
H18A C18 H18B 109.5
H18A C18 H18C 109.5
H18B C18 H18C 109.5

loop_
_geom_bond_atom_site_label_1
_geom_bond_atom_site_label_2
_geom_bond_distance
O2 C1 1.406(3)
O2 C20 1.432(3)
O3 C1 1.406(3)
O3 C19 1.443(3)
O4 C9 1.219(3)
O1 C2 1.213(3)
C7 C6 1.508(3)
C7 C8 1.340(3)
C7 C12 1.496(3)
C6 C5 1.511(3)
C6 C1 1.567(3)
C6 C10 1.552(3)
C9 C8 1.477(3)
C9 C10 1.514(3)
C5 H5 0.9500
C5 C4 1.325(3)
O5 C16 1.190(4)
C8 H8 0.9500
C13 C14 1.191(3)
C13 C12 1.463(3)
C1 C2 1.543(3)
C10 H10 1.0000
C10 C11 1.523(3)
C14 C15 1.473(3)
C2 C3 1.508(3)
C12 H12A 0.9900
C12 H12B 0.9900
C11 H11A 0.9900
C11 H11B 0.9900
C11 C3 1.569(3)
C3 H3 1.0000
C3 C4 1.520(4)
C19 H19A 0.9800
C19 H19B 0.9800
C19 H19C 0.9800
C4 H4 0.9500
C20 H20A 0.9800
C20 H20B 0.9800
C20 H20C 0.9800
C15 C17 1.536(4)
C15 C16 1.508(4)
C15 C18 1.551(4)
C17 H17A 0.9800
C17 H17B 0.9800
C17 H17C 0.9800
C16 H16 0.9500
C18 H18A 0.9800
C18 H18B 0.9800
C18 H18C 0.9800
